data_9006449
loop_
_publ_author_name
'Yang, H.'
'Hazen, R. M.'
'Downs, R. T.'
'Finger, L. W.'

_publ_section_title
;
 Structural change associated with the incommensurate-normal phase transition
 in akermanite, Ca2MgSi2O7, at high pressure
 Sample: P = 0.80 GPa
;
_journal_name_full 'Physics and Chemistry of Minerals'
_journal_page_first 510
_journal_page_last 519
_journal_paper_doi 10.1007/s002690050066
_journal_volume 24
_journal_year 1997
_chemical_formula_sum 'Ca2 Mg O7 Si2'
_chemical_name_mineral Akermanite
_space_group_IT_number 113
_symmetry_space_group_name_Hall 'P -4 2ab'
_symmetry_space_group_name_H-M 'P -4 21 m'
_cell_angle_alpha 90
_cell_angle_beta 90
_cell_angle_gamma 90
_cell_length_a 7.8154
_cell_length_b 7.8154
_cell_length_c 4.9919
_cell_formula_units_Z 2
_cell_volume 304.908
_database_code_amcsd 0008031
_diffrn_ambient_pressure 8e+05
_exptl_crystal_density_diffrn 2.969
_cod_original_formula_sum 'Ca2 Mg Si2 O7'
_cod_database_code 9006449

loop_
_space_group_symop_operation_xyz
x,y,z
1/2-y,1/2-x,z
y,-x,-z
1/2-x,1/2+y,-z
-x,-y,z
1/2+y,1/2+x,z
-y,x,-z
1/2+x,1/2-y,-z

loop_
_atom_site_aniso_label
_atom_site_aniso_U_11
_atom_site_aniso_U_22
_atom_site_aniso_U_33
_atom_site_aniso_U_12
_atom_site_aniso_U_13
_atom_site_aniso_U_23
Ca 0.02104 0.02104 0.01603 0.01083 0.00178 0.00178
Mg 0.00835 0.00835 0.01982 0.00000 0.00000 0.00000
Si 0.00990 0.00990 0.01035 0.00155 0.00099 0.00099
O1 0.02971 0.02971 0.00757 -0.01021 0.00000 0.00000
O2 0.02506 0.02506 0.01717 0.00681 -0.00277 -0.00277
O3 0.03528 0.01826 0.01401 -0.00650 0.00731 -0.00198

loop_
_atom_site_label
_atom_site_fract_x
_atom_site_fract_y
_atom_site_fract_z
_atom_site_U_iso_or_equiv
Ca 0.33270 0.16730 0.50630 0.01938
Mg 0.00000 0.00000 0.00000 0.01203
Si 0.13980 0.36020 0.93540 0.01001
O1 0.50000 0.00000 0.18270 0.02280
O2 0.14030 0.35970 0.25610 0.02280
O3 0.08130 0.18520 0.78340 0.02280

loop_
_cod_related_entry_id
_cod_related_entry_database
_cod_related_entry_code
1 AMCSD 0008031
